data_4340861
loop_
_publ_author_name
'Hailmann, Michael'
'Konieczka, Szymon Z.'
'Himmelspach, Alexander'
'L\"oblein, Jochen'
'Reiss, Guido J.'
'Finze, Maik'

_publ_section_title
;
 Carba-closo-dodecaborate Anions with Two Functional Groups:
 [1-R-12-HC\\tb C-closo-1-CB11H10](-) (R = CN, NC, CO2H, C(O)NH2,
 NHC(O)H).
;
_journal_issue 17
_journal_name_full 'Inorganic chemistry'
_journal_page_first 9385
_journal_page_last 9399
_journal_paper_doi 10.1021/ic501526g
_journal_volume 53
_journal_year 2014
_chemical_formula_moiety 'C4 H11 B11 N, C8 H20 N'
_chemical_formula_sum 'C12 H31 B11 N2'
_chemical_formula_weight 322.30
_chemical_name_systematic
;
 ?
;
_space_group_crystal_system orthorhombic
_space_group_IT_number 57
_space_group_name_Hall '-P 2c 2b'
_space_group_name_H-M_alt 'P b c m'
_symmetry_space_group_name_Hall '-P 2c 2b'
_symmetry_space_group_name_H-M 'P b c m'
_atom_sites_solution_hydrogens difmap
_audit_creation_method SHELXL-97
_cell_angle_alpha 90
_cell_angle_beta 90
_cell_angle_gamma 90
_cell_formula_units_Z 4
_cell_length_a 12.7742(5)
_cell_length_b 11.6626(5)
_cell_length_c 13.5228(5)
_cell_measurement_reflns_used 9780
_cell_measurement_temperature 100(2)
_cell_measurement_theta_max 26.7935
_cell_measurement_theta_min 2.3645
_cell_volume 2014.63(14)
_computing_cell_refinement 'Saint+ ver. 7.68A (Bruker AXS)'
_computing_data_collection 'APEX2 ver. 2010.3 (Bruker AXS)'
_computing_data_reduction 'Saint+ ver. 7.68A (Bruker AXS)'
_computing_molecular_graphics 'XP ver. 5.1 (Bruker AXS, 1998)'
_computing_publication_material 'SHELXL-97 (Sheldrick, 2008)'
_computing_structure_refinement 'SHELXL-97 (Sheldrick, 2008)'
_computing_structure_solution 'SHELXS-97 (Sheldrick, 2008)'
_diffrn_ambient_temperature 100(2)
_diffrn_measured_fraction_theta_full 0.999
_diffrn_measured_fraction_theta_max 0.999
_diffrn_measurement_device_type 'Bruker X8-APEX II'
_diffrn_measurement_method '\f and \w scans'
_diffrn_radiation_monochromator helios
_diffrn_radiation_source 'fine-focus sealed tube'
_diffrn_radiation_type MoK\a
_diffrn_radiation_wavelength 0.71073
_diffrn_reflns_av_R_equivalents 0.0224
_diffrn_reflns_av_unetI/netI 0.0115
_diffrn_reflns_Laue_measured_fraction_full 0.999
_diffrn_reflns_Laue_measured_fraction_max 0.999
_diffrn_reflns_limit_h_max 15
_diffrn_reflns_limit_h_min -15
_diffrn_reflns_limit_k_max 14
_diffrn_reflns_limit_k_min -14
_diffrn_reflns_limit_l_max 16
_diffrn_reflns_limit_l_min -16
_diffrn_reflns_number 20051
_diffrn_reflns_point_group_measured_fraction_full 0.999
_diffrn_reflns_point_group_measured_fraction_max 0.999
_diffrn_reflns_theta_full 25.242
_diffrn_reflns_theta_max 25.999
_diffrn_reflns_theta_min 1.594
_exptl_absorpt_coefficient_mu 0.053
_exptl_absorpt_correction_type none
_exptl_crystal_colour colorless
_exptl_crystal_density_diffrn 1.063
_exptl_crystal_density_method 'not measured'
_exptl_crystal_description block
_exptl_crystal_F_000 688
_exptl_crystal_size_max 0.11
_exptl_crystal_size_mid 0.09
_exptl_crystal_size_min 0.08
_refine_diff_density_max 0.363
_refine_diff_density_min -0.205
_refine_diff_density_rms 0.044
_refine_ls_extinction_method none
_refine_ls_goodness_of_fit_ref 1.081
_refine_ls_hydrogen_treatment refall
_refine_ls_matrix_type full
_refine_ls_number_parameters 191
_refine_ls_number_reflns 2070
_refine_ls_number_restraints 0
_refine_ls_restrained_S_all 1.081
_refine_ls_R_factor_all 0.0479
_refine_ls_R_factor_gt 0.0429
_refine_ls_shift/su_max 0.000
_refine_ls_shift/su_mean 0.000
_refine_ls_structure_factor_coef Fsqd
_refine_ls_weighting_details 'w=1/[\s^2^(Fo^2^)+(0.0805P)^2^+0.5298P] where P=(Fo^2^+2Fc^2^)/3'
_refine_ls_weighting_scheme calc
_refine_ls_wR_factor_gt 0.1191
_refine_ls_wR_factor_ref 0.1285
_reflns_number_gt 1867
_reflns_number_total 2070
_reflns_threshold_expression >2sigma(I)
_cod_data_source_file ic501526g_si_002.cif
_cod_data_source_block '[Et4N][1-NC-12-HCC-closo-1-CB11H10]'
_cod_depositor_comments 'Adding full bibliography for 4340857--4340862.cif.'
_cod_database_code 4340861
_shelx_space_group_comment
;
The symmetry employed for this shelxl refinement is uniquely defined
by the following loop, which should always be used as a source of
symmetry information in preference to the above space-group names.
They are only intended as comments.
;

loop_
_space_group_symop_operation_xyz
'x, y, z'
'-x, -y, z+1/2'
'-x, y+1/2, -z+1/2'
'x, -y+1/2, -z'
'-x, -y, -z'
'x, y, -z-1/2'
'x, -y-1/2, z-1/2'
'-x, y-1/2, z'

loop_
_atom_site_label
_atom_site_type_symbol
_atom_site_fract_x
_atom_site_fract_y
_atom_site_fract_z
_atom_site_U_iso_or_equiv
_atom_site_adp_type
_atom_site_occupancy
_atom_site_site_symmetry_order
_atom_site_calc_flag
_atom_site_refinement_flags_posn
_atom_site_refinement_flags_adp
_atom_site_refinement_flags_occupancy
N1 N -0.08643(13) 0.83493(14) 0.2500 0.0322(4) Uani 1 2 d S T P
H1 H 0.1770(15) 0.9706(17) 0.2500 0.023(5) Uiso 1 2 d S . P
H1AA H 0.6110(19) 0.566(2) 0.2500 0.047(7) Uiso 1 2 d S . P
C2 C 0.00096(14) 0.81290(14) 0.2500 0.0235(4) Uani 1 2 d S T P
H2 H 0.1441(11) 0.8371(12) 0.0823(12) 0.031(4) Uiso 1 1 d . . .
C1 C 0.11032(13) 0.77974(14) 0.2500 0.0193(4) Uani 1 2 d S T P
B1 B 0.20460(15) 0.88438(16) 0.2500 0.0219(4) Uani 1 2 d S T P
B2 B 0.18030(10) 0.79823(12) 0.14247(9) 0.0209(3) Uani 1 1 d . . .
B3 B 0.14041(11) 0.65850(11) 0.18381(10) 0.0220(3) Uani 1 1 d . . .
H3 H 0.0760(13) 0.6163(14) 0.1458(12) 0.041(4) Uiso 1 1 d . . .
B4 B 0.30985(11) 0.82176(12) 0.18368(10) 0.0229(3) Uani 1 1 d . . .
H4 H 0.3610(12) 0.8727(13) 0.1410(11) 0.036(4) Uiso 1 1 d . . .
B5 B 0.26978(11) 0.68231(11) 0.14258(10) 0.0221(3) Uani 1 1 d . . .
H5B H 0.1701(11) 0.2900(12) 0.6077(11) 0.022(3) Uiso 1 1 d . . .
H5A H 0.2526(11) 0.3845(13) 0.5910(11) 0.033(4) Uiso 1 1 d . . .
H5 H 0.3025(11) 0.6473(13) 0.0745(12) 0.034(4) Uiso 1 1 d . . .
B6 B 0.24508(15) 0.59642(16) 0.2500 0.0221(4) Uani 1 2 d S T P
H6C H 0.1579(15) 0.4452(15) 0.4475(14) 0.051(5) Uiso 1 1 d . . .
H6B H 0.0691(14) 0.3539(16) 0.4704(13) 0.047(5) Uiso 1 1 d . . .
H6A H 0.0911(13) 0.4531(15) 0.5463(13) 0.047(5) Uiso 1 1 d . . .
H6 H 0.2597(16) 0.5031(19) 0.2500 0.035(6) Uiso 1 2 d S . P
B7 B 0.35023(15) 0.69668(16) 0.2500 0.0210(4) Uani 1 2 d S T P
H7B H 0.2906(11) 0.3479(12) 0.3830(11) 0.023(3) Uiso 1 1 d . . .
H7A H 0.3723(11) 0.2541(13) 0.3874(11) 0.028(4) Uiso 1 1 d . . .
C3 C 0.46392(14) 0.64893(15) 0.2500 0.0248(4) Uani 1 2 d S T P
C4 C 0.54729(15) 0.60366(17) 0.2500 0.0291(4) Uani 1 2 d S T P
N2 N 0.26907(10) 0.2500 0.5000 0.0182(3) Uani 1 2 d S T P
C5 C 0.20189(9) 0.33315(10) 0.55890(9) 0.0209(3) Uani 1 1 d . . .
C6 C 0.12377(10) 0.40139(12) 0.49925(10) 0.0296(3) Uani 1 1 d . . .
C7 C 0.33608(10) 0.31318(10) 0.42463(9) 0.0241(3) Uani 1 1 d . . .
C8 C 0.41270(11) 0.39870(12) 0.46687(12) 0.0329(3) Uani 1 1 d . . .
H8C H 0.4481(14) 0.4329(16) 0.4102(15) 0.053(5) Uiso 1 1 d . . .
H8A H 0.3790(14) 0.4591(16) 0.5053(14) 0.054(5) Uiso 1 1 d . . .
H8B H 0.4645(13) 0.3625(16) 0.5096(14) 0.045(5) Uiso 1 1 d . . .

loop_
_atom_site_aniso_label
_atom_site_aniso_U_11
_atom_site_aniso_U_22
_atom_site_aniso_U_33
_atom_site_aniso_U_23
_atom_site_aniso_U_13
_atom_site_aniso_U_12
N1 0.0328(9) 0.0387(9) 0.0252(8) 0.000 0.000 0.0059(7)
C2 0.0293(9) 0.0238(8) 0.0173(8) 0.000 0.000 0.0007(7)
C1 0.0249(8) 0.0174(8) 0.0157(7) 0.000 0.000 0.0007(6)
B1 0.0280(10) 0.0181(9) 0.0197(8) 0.000 0.000 -0.0029(7)
B2 0.0256(7) 0.0231(6) 0.0141(6) 0.0007(5) 0.0008(5) 0.0042(5)
B3 0.0263(7) 0.0188(6) 0.0210(6) -0.0044(5) -0.0018(5) 0.0018(5)
B4 0.0253(7) 0.0240(7) 0.0193(6) 0.0025(5) 0.0016(5) -0.0027(5)
B5 0.0251(7) 0.0246(7) 0.0166(6) -0.0019(5) -0.0003(5) 0.0032(5)
B6 0.0235(9) 0.0184(9) 0.0243(9) 0.000 0.000 0.0007(7)
B7 0.0241(9) 0.0222(9) 0.0165(8) 0.000 0.000 -0.0021(7)
C3 0.0303(9) 0.0254(9) 0.0186(8) 0.000 0.000 -0.0036(7)
C4 0.0269(10) 0.0341(10) 0.0263(9) 0.000 0.000 0.0019(8)
N2 0.0184(6) 0.0164(7) 0.0199(7) 0.0004(5) 0.000 0.000
C5 0.0219(6) 0.0188(6) 0.0219(6) -0.0029(5) 0.0030(5) -0.0004(4)
C6 0.0304(7) 0.0235(6) 0.0349(7) 0.0001(5) 0.0024(6) 0.0084(5)
C7 0.0233(6) 0.0239(6) 0.0250(6) 0.0031(5) 0.0061(5) -0.0004(5)
C8 0.0267(7) 0.0277(7) 0.0441(8) 0.0027(6) 0.0060(6) -0.0070(5)

loop_
_atom_type_symbol
_atom_type_description
_atom_type_scat_dispersion_real
_atom_type_scat_dispersion_imag
_atom_type_scat_source
C C 0.0033 0.0016 'International Tables Vol C Tables 4.2.6.8 and 6.1.1.4'
H H 0.0000 0.0000 'International Tables Vol C Tables 4.2.6.8 and 6.1.1.4'
B B 0.0013 0.0007 'International Tables Vol C Tables 4.2.6.8 and 6.1.1.4'
N N 0.0061 0.0033 'International Tables Vol C Tables 4.2.6.8 and 6.1.1.4'

loop_
_geom_angle_atom_site_label_1
_geom_angle_atom_site_label_2
_geom_angle_atom_site_label_3
_geom_angle
_geom_angle_site_symmetry_1
_geom_angle_site_symmetry_3
N1 C2 C1 177.48(19) . .
C2 C1 B1 119.14(14) . .
C2 C1 B3 115.81(11) . 6_556
B1 C1 B3 115.40(11) . 6_556
C2 C1 B3 115.82(11) . .
B1 C1 B3 115.40(11) . .
B3 C1 B3 62.84(11) 6_556 .
C2 C1 B2 117.86(7) . .
B1 C1 B2 62.99(7) . .
B3 C1 B2 115.31(11) 6_556 .
B3 C1 B2 63.02(7) . .
C2 C1 B2 117.86(7) . 6_556
B1 C1 B2 62.99(7) . 6_556
B3 C1 B2 63.02(7) 6_556 6_556
B3 C1 B2 115.31(11) . 6_556
B2 C1 B2 115.38(13) . 6_556
C1 B1 B4 103.85(11) . 6_556
C1 B1 B4 103.85(11) . .
B4 B1 B4 60.75(11) 6_556 .
C1 B1 B2 58.66(7) . 6_556
B4 B1 B2 59.39(7) 6_556 6_556
B4 B1 B2 108.08(11) . 6_556
C1 B1 B2 58.66(7) . .
B4 B1 B2 108.08(11) 6_556 .
B4 B1 B2 59.39(7) . .
B2 B1 B2 108.25(13) 6_556 .
C1 B2 B4 103.85(9) . .
C1 B2 B5 103.83(10) . .
B4 B2 B5 60.91(8) . .
C1 B2 B1 58.35(8) . .
B4 B2 B1 59.71(9) . .
B5 B2 B1 108.37(10) . .
C1 B2 B3 58.40(8) . .
B4 B2 B3 107.95(9) . .
B5 B2 B3 59.35(7) . .
B1 B2 B3 107.75(9) . .
C1 B3 B6 104.07(9) . .
C1 B3 B5 104.16(10) . .
B6 B3 B5 61.03(8) . .
C1 B3 B3 58.58(5) . 6_556
B6 B3 B3 59.52(5) . 6_556
B5 B3 B3 108.41(6) . 6_556
C1 B3 B2 58.58(7) . .
B6 B3 B2 108.37(10) . .
B5 B3 B2 59.59(7) . .
B3 B3 B2 108.13(6) 6_556 .
B2 B4 B1 60.89(8) . .
B2 B4 B7 107.54(10) . .
B1 B4 B7 107.51(9) . .
B2 B4 B5 59.62(7) . .
B1 B4 B5 108.28(10) . .
B7 B4 B5 59.87(7) . .
B2 B4 B4 108.37(6) . 6_556
B1 B4 B4 59.62(5) . 6_556
B7 B4 B4 59.90(5) . 6_556
B5 B4 B4 108.05(6) . 6_556
B3 B5 B2 61.06(8) . .
B3 B5 B7 107.23(9) . .
B2 B5 B7 107.48(10) . .
B3 B5 B6 59.44(8) . .
B2 B5 B6 108.29(10) . .
B7 B5 B6 59.66(9) . .
B3 B5 B4 108.17(9) . .
B2 B5 B4 59.47(7) . .
B7 B5 B4 59.93(8) . .
B6 B5 B4 107.81(9) . .
B3 B6 B3 60.97(11) . 6_556
B3 B6 B7 107.59(11) . .
B3 B6 B7 107.59(11) 6_556 .
B3 B6 B5 59.53(7) . .
B3 B6 B5 108.37(11) 6_556 .
B7 B6 B5 60.02(7) . .
B3 B6 B5 108.37(11) . 6_556
B3 B6 B5 59.53(7) 6_556 6_556
B7 B6 B5 60.02(7) . 6_556
B5 B6 B5 108.27(13) . 6_556
C3 B7 B6 117.98(14) . .
C3 B7 B5 120.22(8) . .
B6 B7 B5 60.31(7) . .
C3 B7 B5 120.22(8) . 6_556
B6 B7 B5 60.31(7) . 6_556
B5 B7 B5 108.73(13) . 6_556
C3 B7 B4 124.15(12) . 6_556
B6 B7 B4 108.54(11) . 6_556
B5 B7 B4 108.55(11) . 6_556
B5 B7 B4 60.20(7) 6_556 6_556
C3 B7 B4 124.15(12) . .
B6 B7 B4 108.54(11) . .
B5 B7 B4 60.20(7) . .
B5 B7 B4 108.55(11) 6_556 .
B4 B7 B4 60.19(11) 6_556 .
C4 C3 B7 174.61(18) . .
C5 N2 C5 111.27(12) 4_556 .
C5 N2 C7 111.08(7) 4_556 4_556
C5 N2 C7 106.00(7) . 4_556
C5 N2 C7 106.00(7) 4_556 .
C5 N2 C7 111.08(7) . .
C7 N2 C7 111.52(12) 4_556 .
C6 C5 N2 115.42(9) . .
C8 C7 N2 115.55(10) . .

loop_
_geom_bond_atom_site_label_1
_geom_bond_atom_site_label_2
_geom_bond_distance
_geom_bond_site_symmetry_2
N1 C2 1.146(2) .
C2 C1 1.450(2) .
C1 B1 1.715(2) .
C1 B3 1.7169(18) 6_556
C1 B3 1.7169(18) .
C1 B2 1.7204(15) .
C1 B2 1.7204(15) 6_556
B1 B4 1.774(2) 6_556
B1 B4 1.774(2) .
B1 B2 1.7945(17) 6_556
B1 B2 1.7945(17) .
B2 B4 1.7677(19) .
B2 B5 1.7704(19) .
B2 B3 1.7965(19) .
B3 B6 1.764(2) .
B3 B5 1.766(2) .
B3 B3 1.790(3) 6_556
B4 B7 1.788(2) .
B4 B5 1.7934(19) .
B4 B4 1.794(3) 6_556
B5 B7 1.7873(17) .
B5 B6 1.7925(17) .
B6 B3 1.764(2) 6_556
B6 B7 1.781(3) .
B6 B5 1.7925(17) 6_556
B7 C3 1.555(3) .
B7 B5 1.7873(17) 6_556
B7 B4 1.788(2) 6_556
C3 C4 1.189(3) .
N2 C5 1.5203(13) 4_556
N2 C5 1.5203(13) .
N2 C7 1.5214(13) 4_556
N2 C7 1.5214(13) .
C5 C6 1.5099(17) .
C7 C8 1.5096(18) .
